data_2211244
loop_
_publ_author_name
'Guo-Bing Yan'

_publ_section_title
;
 2,6-Bis(2-pyridylamino)pyridinium perchlorate
;
_journal_coeditor_code YA2027
_journal_issue 11
_journal_name_full 'Acta Crystallographica Section E'
_journal_page_first o5296
_journal_page_last o5297
_journal_paper_doi 10.1107/S1600536806043984
_journal_volume 62
_journal_year 2006
_chemical_formula_iupac 'C15 H14 N5 +, Cl O4 -'
_chemical_formula_moiety 'C15 H14 N5 +, Cl O4 -'
_chemical_formula_sum 'C15 H14 Cl N5 O4'
_chemical_formula_weight 363.76
_chemical_name_systematic
;
2,6-Bis(2-pyridylamino)pyridinium perchlorate
;
_space_group_IT_number 15
_symmetry_cell_setting monoclinic
_symmetry_space_group_name_Hall '-C 2yc'
_symmetry_space_group_name_H-M 'C 1 2/c 1'
_atom_sites_solution_hydrogens geom
_atom_sites_solution_primary direct
_atom_sites_solution_secondary difmap
_audit_creation_method SHELXL-97
_cell_angle_alpha 90.00
_cell_angle_beta 105.624(3)
_cell_angle_gamma 90.00
_cell_formula_units_Z 4
_cell_length_a 10.656(2)
_cell_length_b 19.538(5)
_cell_length_c 7.8160(15)
_cell_measurement_reflns_used 1056
_cell_measurement_temperature 273(2)
_cell_measurement_theta_max 26.9
_cell_measurement_theta_min 4.9
_cell_volume 1567.1(6)
_computing_cell_refinement SMART
_computing_data_collection 'SMART (Bruker,1998)'
_computing_data_reduction 'SAINT (Bruker, 1999)'
_computing_molecular_graphics 'SHELXTL(Bruker, 1998)'
_computing_publication_material SHELXTL
_computing_structure_refinement 'SHELXL97 (Sheldrick, 1997)'
_computing_structure_solution 'SHELXS97 (Sheldrick, 1997)'
_diffrn_ambient_temperature 273(2)
_diffrn_measured_fraction_theta_full 0.999
_diffrn_measured_fraction_theta_max 0.999
_diffrn_measurement_device_type 'Bruker SMART CCD'
_diffrn_measurement_method '\f and \w'
_diffrn_radiation_monochromator graphite
_diffrn_radiation_source 'fine-focus sealed tube'
_diffrn_radiation_type MoK\a
_diffrn_radiation_wavelength 0.71073
_diffrn_reflns_av_R_equivalents 0.035
_diffrn_reflns_av_sigmaI/netI 0.035
_diffrn_reflns_limit_h_max 12
_diffrn_reflns_limit_h_min -11
_diffrn_reflns_limit_k_max 16
_diffrn_reflns_limit_k_min -23
_diffrn_reflns_limit_l_max 9
_diffrn_reflns_limit_l_min -9
_diffrn_reflns_number 4051
_diffrn_reflns_theta_full 25.50
_diffrn_reflns_theta_max 25.5
_diffrn_reflns_theta_min 2.1
_diffrn_standards_interval_count 0
_diffrn_standards_interval_time 0
_diffrn_standards_number 0
_exptl_absorpt_coefficient_mu 0.28
_exptl_absorpt_correction_T_max 0.921
_exptl_absorpt_correction_T_min 0.897
_exptl_absorpt_correction_type multi-scan
_exptl_absorpt_process_details '(SADABS; Sheldrick, 1996)'
_exptl_crystal_colour green
_exptl_crystal_density_diffrn 1.542
_exptl_crystal_density_method 'not measured'
_exptl_crystal_description block
_exptl_crystal_F_000 752
_exptl_crystal_size_max 0.40
_exptl_crystal_size_mid 0.36
_exptl_crystal_size_min 0.30
_refine_diff_density_max 0.38
_refine_diff_density_min -0.33
_refine_ls_extinction_method none
_refine_ls_goodness_of_fit_ref 0.91
_refine_ls_hydrogen_treatment refall
_refine_ls_matrix_type full
_refine_ls_number_parameters 144
_refine_ls_number_reflns 1466
_refine_ls_number_restraints 0
_refine_ls_restrained_S_all 0.91
_refine_ls_R_factor_all 0.065
_refine_ls_R_factor_gt 0.051
_refine_ls_shift/su_max 0.000
_refine_ls_shift/su_mean 0.000
_refine_ls_structure_factor_coef Fsqd
_refine_ls_weighting_details 'calc w=1/[\s^2^(Fo^2^)+(0.1091P)^2^] where P=(Fo^2^+2Fc^2^)/3'
_refine_ls_weighting_scheme calc
_refine_ls_wR_factor_gt 0.147
_refine_ls_wR_factor_ref 0.158
_reflns_number_gt 1050
_reflns_number_total 1466
_reflns_threshold_expression I>2\s(I)
_cod_data_source_file ya2027.cif
_cod_data_source_block I
_cod_original_cell_volume 1567.2(6)
_cod_original_sg_symbol_H-M 'C 2/c'
_cod_database_code 2211244
_cod_database_fobs_code 2211244

loop_
_symmetry_equiv_pos_as_xyz
'x, y, z'
'-x, y, -z+1/2'
'x+1/2, y+1/2, z'
'-x+1/2, y+1/2, -z+1/2'
'-x, -y, -z'
'x, -y, z-1/2'
'-x+1/2, -y+1/2, -z'
'x+1/2, -y+1/2, z-1/2'

loop_
_atom_site_type_symbol
_atom_site_label
_atom_site_fract_x
_atom_site_fract_y
_atom_site_fract_z
_atom_site_U_iso_or_equiv
_atom_site_adp_type
_atom_site_calc_flag
_atom_site_refinement_flags
_atom_site_occupancy
N N1 0.87175(19) 1.03612(10) 0.8096(3) 0.0558(6) Uani d . 1
N N2 0.8115(2) 0.92388(11) 0.8504(3) 0.0578(6) Uani d . 1
N N3 1.0000 0.92245(15) 0.7500 0.0476(7) Uani d S 1
C C1 0.8466(3) 1.10354(15) 0.8142(4) 0.0637(7) Uani d . 1
C C2 0.7427(3) 1.12958(17) 0.8615(4) 0.0691(8) Uani d . 1
C C3 0.6568(3) 1.08483(17) 0.9053(4) 0.0703(8) Uani d . 1
C C4 0.6793(3) 1.01603(17) 0.9009(4) 0.0640(7) Uani d . 1
C C5 0.7886(2) 0.99339(13) 0.8530(3) 0.0514(6) Uani d . 1
C C6 0.9067(2) 0.88815(12) 0.8018(3) 0.0503(6) Uani d . 1
C C7 0.9059(3) 0.81721(14) 0.8042(4) 0.0628(7) Uani d . 1
C C8 1.0000 0.7827(2) 0.7500 0.0681(11) Uani d S 1
Cl Cl1 1.0000 0.69038(4) 0.2500 0.0659(4) Uani d S 1
O O1 0.9247(3) 0.65011(19) 0.1122(5) 0.1632(16) Uani d . 1
O O2 1.0853(3) 0.72839(18) 0.1804(4) 0.1422(13) Uani d . 1
H H1 0.905(3) 1.1323(17) 0.784(4) 0.082(9) Uiso d . 1
H H21 0.763(3) 0.8970(17) 0.876(4) 0.083(11) Uiso d . 1
H H4 0.630(3) 0.9849(14) 0.924(4) 0.062(8) Uiso d . 1
H H2 0.726(3) 1.1762(19) 0.877(4) 0.096(11) Uiso d . 1
H H3 0.578(3) 1.0959(14) 0.939(4) 0.074(8) Uiso d . 1
H H7 0.846(3) 0.7971(15) 0.846(4) 0.077(9) Uiso d . 1
H H8 1.0000 0.734(3) 0.7500 0.085(13) Uiso d S 1
H H31 1.0000 0.965(2) 0.7500 0.098(17) Uiso d S 1

loop_
_atom_site_aniso_label
_atom_site_aniso_U_11
_atom_site_aniso_U_22
_atom_site_aniso_U_33
_atom_site_aniso_U_12
_atom_site_aniso_U_13
_atom_site_aniso_U_23
N1 0.0535(11) 0.0551(13) 0.0596(13) 0.0016(9) 0.0168(10) -0.0028(9)
N2 0.0553(12) 0.0549(13) 0.0683(14) -0.0064(10) 0.0253(10) -0.0019(10)
N3 0.0497(15) 0.0433(15) 0.0493(15) 0.000 0.0123(12) 0.000
C1 0.0651(16) 0.0561(16) 0.0712(17) 0.0010(13) 0.0205(13) 0.0019(13)
C2 0.0688(17) 0.0637(18) 0.0727(18) 0.0140(14) 0.0152(14) -0.0036(14)
C3 0.0583(16) 0.082(2) 0.0707(18) 0.0139(15) 0.0178(13) -0.0104(15)
C4 0.0548(15) 0.0755(19) 0.0656(16) -0.0012(14) 0.0230(12) -0.0071(14)
C5 0.0489(12) 0.0584(14) 0.0451(12) 0.0008(11) 0.0094(9) -0.0028(11)
C6 0.0467(12) 0.0505(13) 0.0513(13) -0.0026(10) 0.0089(10) 0.0000(10)
C7 0.0525(14) 0.0519(15) 0.0820(19) -0.0083(12) 0.0148(13) 0.0045(13)
C8 0.057(2) 0.047(2) 0.093(3) 0.000 0.0079(19) 0.000
Cl1 0.0598(6) 0.0456(5) 0.0976(8) 0.000 0.0302(5) 0.000
O1 0.137(2) 0.186(3) 0.201(3) -0.094(2) 0.106(2) -0.124(3)
O2 0.0974(18) 0.136(2) 0.182(3) -0.0443(17) 0.0199(18) 0.073(2)

loop_
_atom_type_symbol
_atom_type_description
_atom_type_scat_dispersion_real
_atom_type_scat_dispersion_imag
_atom_type_scat_source
C C 0.0033 0.0016 'International Tables Vol C Tables 4.2.6.8 and 6.1.1.4'
H H 0.0000 0.0000 'International Tables Vol C Tables 4.2.6.8 and 6.1.1.4'
N N 0.0061 0.0033 'International Tables Vol C Tables 4.2.6.8 and 6.1.1.4'
O O 0.0106 0.0060 'International Tables Vol C Tables 4.2.6.8 and 6.1.1.4'
Cl Cl 0.1484 0.1585 'International Tables Vol C Tables 4.2.6.8 and 6.1.1.4'

loop_
_geom_angle_atom_site_label_1
_geom_angle_atom_site_label_2
_geom_angle_atom_site_label_3
_geom_angle_site_symmetry_1
_geom_angle_site_symmetry_3
_geom_angle
C5 N1 C1 . . 117.2(2)
C6 N2 C5 . . 130.9(2)
C6 N2 H21 . . 108(2)
C5 N2 H21 . . 121(2)
C6 N3 C6 2_756 . 120.4(3)
C6 N3 H31 2_756 . 119.79(14)
C6 N3 H31 . . 119.79(15)
N1 C1 C2 . . 123.8(3)
N1 C1 H1 . . 116(2)
C2 C1 H1 . . 120(2)
C1 C2 C3 . . 118.5(3)
C1 C2 H2 . . 126(2)
C3 C2 H2 . . 115(2)
C4 C3 C2 . . 119.1(3)
C4 C3 H3 . . 113.4(17)
C2 C3 H3 . . 127.5(17)
C3 C4 C5 . . 119.1(3)
C3 C4 H4 . . 125.1(19)
C5 C4 H4 . . 115.8(18)
N1 C5 N2 . . 118.8(2)
N1 C5 C4 . . 122.4(2)
N2 C5 C4 . . 118.8(2)
N3 C6 N2 . . 119.5(2)
N3 C6 C7 . . 120.6(2)
N2 C6 C7 . . 120.0(2)
C8 C7 C6 . . 118.8(3)
C8 C7 H7 . . 124(2)
C6 C7 H7 . . 117(2)
C7 C8 C7 . 2_756 120.9(4)
C7 C8 H8 . . 119.55(18)
C7 C8 H8 2_756 . 119.55(19)
O2 Cl1 O2 . 2_755 115.6(3)
O2 Cl1 O1 . . 107.3(2)
O2 Cl1 O1 2_755 . 107.55(18)
O2 Cl1 O1 . 2_755 107.55(18)
O2 Cl1 O1 2_755 2_755 107.3(2)
O1 Cl1 O1 . 2_755 111.5(4)

loop_
_geom_bond_atom_site_label_1
_geom_bond_atom_site_label_2
_geom_bond_site_symmetry_2
_geom_bond_distance
N1 C5 . 1.326(3)
N1 C1 . 1.347(3)
N2 C6 . 1.366(3)
N2 C5 . 1.381(3)
N2 H21 . 0.80(3)
N3 C6 2_756 1.349(3)
N3 C6 . 1.349(3)
N3 H31 . 0.84(5)
C1 C2 . 1.357(4)
C1 H1 . 0.92(3)
C2 C3 . 1.374(4)
C2 H2 . 0.94(4)
C3 C4 . 1.368(4)
C3 H3 . 0.97(3)
C4 C5 . 1.389(3)
C4 H4 . 0.85(3)
C6 C7 . 1.386(4)
C7 C8 . 1.367(3)
C7 H7 . 0.89(3)
C8 C7 2_756 1.367(4)
C8 H8 . 0.94(5)
Cl1 O2 . 1.393(2)
Cl1 O2 2_755 1.393(2)
Cl1 O1 . 1.399(3)
Cl1 O1 2_755 1.399(3)

loop_
_geom_hbond_atom_site_label_D
_geom_hbond_atom_site_label_H
_geom_hbond_atom_site_label_A
_geom_hbond_site_symmetry_A
_geom_hbond_distance_DH
_geom_hbond_distance_HA
_geom_hbond_distance_DA
_geom_hbond_angle_DHA
N3 H31 N1 . 0.84(5) 2.08(3) 2.713(3) 131.6(10)
N2 H21 O1 7_666 0.80(3) 2.22(3) 2.985(3) 159(3)
